data_7709095
loop_
_publ_author_name
'Mondal, Arpan'
'Konar, Sanjit'

_publ_section_title
;
 Effect of an axial coordination environment on quantum tunnelling of
 magnetization for dysprosium single-ion magnets with theoretical insight.
;
_journal_issue 4
_journal_name_full 'Dalton transactions (Cambridge, England : 2003)'
_journal_page_first 1464
_journal_page_last 1473
_journal_paper_doi 10.1039/d1dt03678e
_journal_volume 51
_journal_year 2022
_chemical_formula_sum 'C28 H31 Cl Dy N8 O4 S2'
_chemical_formula_weight 805.68
_space_group_crystal_system monoclinic
_space_group_IT_number 14
_space_group_name_Hall '-P 2ybc'
_space_group_name_H-M_alt 'P 1 21/c 1'
_atom_sites_solution_hydrogens mixed
_audit_creation_method SHELXL-2018/1
_audit_update_record
;
2021-09-19 deposited with the CCDC.	2021-12-14 downloaded from the CCDC.
;
_cell_angle_alpha 90
_cell_angle_beta 100.532(2)
_cell_angle_gamma 90
_cell_formula_units_Z 4
_cell_length_a 21.4811(16)
_cell_length_b 9.7468(9)
_cell_length_c 15.2004(13)
_cell_measurement_reflns_used 9838
_cell_measurement_temperature 140(2)
_cell_measurement_theta_max 25.75
_cell_measurement_theta_min 2.30
_cell_volume 3128.9(5)
_computing_structure_refinement 'SHELXL-2018/1 (Sheldrick, 2018)'
_computing_structure_solution 'SHELXT 2014/5 (Sheldrick, 2014)'
_diffrn_ambient_temperature 140(2)
_diffrn_measured_fraction_theta_full 1.000
_diffrn_measured_fraction_theta_max 0.999
_diffrn_measurement_device_type 'Bruker APEX-II CCD'
_diffrn_measurement_method '\f and \w scans'
_diffrn_radiation_type MoK\a
_diffrn_radiation_wavelength 0.71073
_diffrn_reflns_av_R_equivalents 0.0525
_diffrn_reflns_av_unetI/netI 0.0265
_diffrn_reflns_Laue_measured_fraction_full 1.000
_diffrn_reflns_Laue_measured_fraction_max 0.999
_diffrn_reflns_limit_h_max 26
_diffrn_reflns_limit_h_min -26
_diffrn_reflns_limit_k_max 11
_diffrn_reflns_limit_k_min -11
_diffrn_reflns_limit_l_max 18
_diffrn_reflns_limit_l_min -18
_diffrn_reflns_number 58760
_diffrn_reflns_point_group_measured_fraction_full 1.000
_diffrn_reflns_point_group_measured_fraction_max 0.999
_diffrn_reflns_theta_full 25.242
_diffrn_reflns_theta_max 25.775
_diffrn_reflns_theta_min 2.301
_exptl_absorpt_coefficient_mu 2.655
_exptl_absorpt_correction_type multi-scan
_exptl_crystal_colour colourless
_exptl_crystal_density_diffrn 1.710
_exptl_crystal_description block
_exptl_crystal_F_000 1608
_exptl_crystal_size_max 0.71
_exptl_crystal_size_mid 0.57
_exptl_crystal_size_min 0.43
_exptl_transmission_factor_max 0.319
_exptl_transmission_factor_min 0.177
_refine_diff_density_max 0.616
_refine_diff_density_min -0.587
_refine_diff_density_rms 0.081
_refine_ls_extinction_method none
_refine_ls_goodness_of_fit_ref 1.056
_refine_ls_hydrogen_treatment mixed
_refine_ls_matrix_type full
_refine_ls_number_parameters 407
_refine_ls_number_reflns 5993
_refine_ls_number_restraints 6
_refine_ls_restrained_S_all 1.056
_refine_ls_R_factor_all 0.0297
_refine_ls_R_factor_gt 0.0224
_refine_ls_shift/su_max 0.003
_refine_ls_shift/su_mean 0.000
_refine_ls_structure_factor_coef Fsqd
_refine_ls_weighting_details 'w=1/[\s^2^(Fo^2^)+(0.0110P)^2^+4.1611P] where P=(Fo^2^+2Fc^2^)/3'
_refine_ls_weighting_scheme calc
_refine_ls_wR_factor_gt 0.0415
_refine_ls_wR_factor_ref 0.0435
_reflns_Friedel_coverage 0.000
_reflns_number_gt 5294
_reflns_number_total 5993
_reflns_threshold_expression 'I > 2\s(I)'
_cod_data_source_file d1dt03678e2.cif
_cod_data_source_block Complex-2
_cod_depositor_comments 'Adding full bibliography for 7709094--7709095.cif.'
_cod_original_sg_symbol_H-M 'P 21/c'
_cod_database_code 7709095
_shelx_shelxl_version_number 2018/1
_shelx_space_group_comment
;
The symmetry employed for this shelxl refinement is uniquely defined
by the following loop, which should always be used as a source of
symmetry information in preference to the above space-group names.
They are only intended as comments.
;

loop_
_space_group_symop_operation_xyz
'x, y, z'
'-x, y+1/2, -z+1/2'
'-x, -y, -z'
'x, -y-1/2, z-1/2'

loop_
_atom_site_label
_atom_site_type_symbol
_atom_site_fract_x
_atom_site_fract_y
_atom_site_fract_z
_atom_site_U_iso_or_equiv
_atom_site_adp_type
_atom_site_occupancy
_atom_site_site_symmetry_order
_atom_site_calc_flag
_atom_site_refinement_flags_posn
_atom_site_refinement_flags_adp
_atom_site_refinement_flags_occupancy
_atom_site_disorder_assembly
_atom_site_disorder_group
Dy1 Dy 0.23208(2) 0.56433(2) 0.55777(2) 0.01263(4) Uani 1 1 d D . . . .
Cl1 Cl 0.29614(3) 0.52710(7) 0.89542(5) 0.02312(15) Uani 1 1 d . . . . .
S2 S 0.12286(3) 0.14208(8) 0.67072(5) 0.02400(16) Uani 1 1 d . . . . .
S1 S 0.09386(4) 0.77322(11) 0.75971(7) 0.0492(3) Uani 1 1 d . . . . .
O1 O 0.27949(8) 0.78721(18) 0.59101(12) 0.0161(4) Uani 1 1 d . . . . .
O3 O 0.30864(8) 0.5442(2) 0.69473(12) 0.0208(4) Uani 1 1 d D . . . .
H3 H 0.2966(8) 0.532(3) 0.7458(8) 0.031 Uiso 1 1 d D U . . .
O2 O 0.32334(8) 0.44268(19) 0.52845(11) 0.0173(4) Uani 1 1 d . . . . .
O4 O 0.25501(8) 0.66407(19) 0.42337(12) 0.0185(4) Uani 1 1 d D . . . .
H4 H 0.2611(13) 0.7515(10) 0.4218(12) 0.028 Uiso 1 1 d D U . . .
N1 N 0.26867(10) 1.0106(2) 0.63465(15) 0.0192(5) Uani 1 1 d . . . . .
H1 H 0.239485 1.072983 0.637487 0.023 Uiso 1 1 calc R U . . .
N2 N 0.18332(10) 0.8927(2) 0.56191(15) 0.0179(5) Uani 1 1 d . . . . .
H2 H 0.159976 0.966692 0.563072 0.021 Uiso 1 1 calc R U . . .
N6 N 0.26345(9) 0.2739(2) 0.45245(14) 0.0185(5) Uani 1 1 d . . . . .
H6 H 0.259956 0.190226 0.430410 0.022 Uiso 1 1 calc R U . . .
N3 N 0.15886(9) 0.7716(2) 0.52536(14) 0.0156(5) Uani 1 1 d . . . . .
N5 N 0.21239(9) 0.3582(2) 0.45002(14) 0.0156(5) Uani 1 1 d . . . . .
N7 N 0.36974(10) 0.2472(2) 0.48435(15) 0.0196(5) Uani 1 1 d . . . . .
H7 H 0.359710 0.167813 0.458008 0.024 Uiso 1 1 calc R U . . .
N4 N 0.12169(9) 0.5302(2) 0.46154(14) 0.0153(5) Uani 1 1 d . . . . .
N9 N 0.19872(11) 0.3556(3) 0.62548(15) 0.0230(5) Uani 1 1 d . . . . .
N8 N 0.18017(10) 0.6284(3) 0.67920(15) 0.0218(5) Uani 1 1 d . . . . .
C17 C 0.32085(12) 0.3292(3) 0.49184(17) 0.0158(6) Uani 1 1 d . . . . .
C7 C 0.24719(12) 0.8904(3) 0.59674(17) 0.0149(6) Uani 1 1 d . . . . .
C5 C 0.33158(12) 1.0505(3) 0.67049(17) 0.0175(6) Uani 1 1 d . . . . .
C15 C 0.15710(12) 0.3118(3) 0.41626(16) 0.0163(6) Uani 1 1 d . . . . .
C8 C 0.09902(11) 0.7634(3) 0.49496(17) 0.0171(6) Uani 1 1 d . . . . .
C12 C -0.00086(12) 0.4878(3) 0.36987(18) 0.0218(6) Uani 1 1 d . . . . .
H12 H -0.043101 0.472284 0.339923 0.026 Uiso 1 1 calc R U . . .
C27 C 0.26029(13) 0.6057(3) 0.33827(17) 0.0225(6) Uani 1 1 d D . . . .
H27A H 0.271460 0.677803 0.298976 0.034 Uiso 1 1 calc R U . . .
H27B H 0.219728 0.564526 0.310954 0.034 Uiso 1 1 calc R U . . .
H27C H 0.293274 0.534998 0.346810 0.034 Uiso 1 1 calc R U . . .
C10 C 0.07758(11) 0.6295(3) 0.45617(17) 0.0153(6) Uani 1 1 d . . . . .
C14 C 0.10552(11) 0.4121(3) 0.41692(16) 0.0152(6) Uani 1 1 d . . . . .
C13 C 0.04452(12) 0.3873(3) 0.37084(18) 0.0196(6) Uani 1 1 d . . . . .
H13 H 0.034239 0.302734 0.340570 0.024 Uiso 1 1 calc R U . . .
C4 C 0.33913(13) 1.1720(3) 0.71856(19) 0.0243(6) Uani 1 1 d . . . . .
H4A H 0.303107 1.222293 0.728231 0.029 Uiso 1 1 calc R U . . .
C25 C 0.16613(12) 0.2689(3) 0.64380(17) 0.0182(6) Uani 1 1 d . . . . .
C16 C 0.14527(13) 0.1688(3) 0.38080(19) 0.0250(7) Uani 1 1 d . . . . .
H16A H 0.164646 0.157303 0.327695 0.037 Uiso 1 1 calc R U . . .
H16B H 0.099557 0.152920 0.364718 0.037 Uiso 1 1 calc R U . . .
H16C H 0.163872 0.102848 0.426813 0.037 Uiso 1 1 calc R U . . .
C26 C 0.37110(12) 0.6014(3) 0.7134(2) 0.0272(7) Uani 1 1 d D . . . .
H26A H 0.385443 0.620481 0.657027 0.041 Uiso 1 1 calc R U . . .
H26B H 0.400078 0.535977 0.748756 0.041 Uiso 1 1 calc R U . . .
H26C H 0.370509 0.686853 0.747205 0.041 Uiso 1 1 calc R U . . .
C9 C 0.05282(13) 0.8780(3) 0.4950(2) 0.0290(7) Uani 1 1 d . . . . .
H9A H 0.074915 0.958770 0.523771 0.043 Uiso 1 1 calc R U . . .
H9B H 0.019822 0.849793 0.528042 0.043 Uiso 1 1 calc R U . . .
H9C H 0.033438 0.900567 0.433241 0.043 Uiso 1 1 calc R U . . .
C6 C 0.38387(13) 0.9774(3) 0.65564(19) 0.0247(7) Uani 1 1 d . . . . .
H6A H 0.378826 0.893944 0.622820 0.030 Uiso 1 1 calc R U . . .
C11 C 0.01546(12) 0.6104(3) 0.41250(18) 0.0187(6) Uani 1 1 d . . . . .
H11 H -0.015155 0.680808 0.412130 0.022 Uiso 1 1 calc R U . . .
C18 C 0.43537(12) 0.2712(3) 0.51312(17) 0.0193(6) Uani 1 1 d . . . . .
C1 C 0.44394(13) 1.0282(3) 0.6896(2) 0.0301(7) Uani 1 1 d . . . . .
H1A H 0.480142 0.978659 0.679740 0.036 Uiso 1 1 calc R U . . .
C24 C 0.14473(12) 0.6868(3) 0.71449(18) 0.0224(6) Uani 1 1 d . . . . .
C23 C 0.45989(13) 0.3803(3) 0.5655(2) 0.0295(7) Uani 1 1 d . . . . .
H23 H 0.432503 0.445958 0.584695 0.035 Uiso 1 1 calc R U . . .
C3 C 0.39953(14) 1.2197(3) 0.7525(2) 0.0317(7) Uani 1 1 d . . . . .
H3A H 0.404814 1.301959 0.786574 0.038 Uiso 1 1 calc R U . . .
C22 C 0.52506(14) 0.3936(4) 0.5901(2) 0.0367(8) Uani 1 1 d . . . . .
H22 H 0.542138 0.469728 0.625571 0.044 Uiso 1 1 calc R U . . .
C20 C 0.54030(14) 0.1898(4) 0.5126(2) 0.0361(8) Uani 1 1 d . . . . .
H20 H 0.567778 0.123132 0.494745 0.043 Uiso 1 1 calc R U . . .
C21 C 0.56529(14) 0.2985(4) 0.5641(2) 0.0341(8) Uani 1 1 d . . . . .
H21 H 0.609843 0.308212 0.581632 0.041 Uiso 1 1 calc R U . . .
C19 C 0.47560(13) 0.1757(3) 0.4864(2) 0.0295(7) Uani 1 1 d . . . . .
H19 H 0.458786 0.100367 0.449930 0.035 Uiso 1 1 calc R U . . .
C2 C 0.45184(14) 1.1488(3) 0.7371(2) 0.0316(7) Uani 1 1 d . . . . .
H2A H 0.493160 1.183004 0.759229 0.038 Uiso 1 1 calc R U . . .

loop_
_atom_site_aniso_label
_atom_site_aniso_U_11
_atom_site_aniso_U_22
_atom_site_aniso_U_33
_atom_site_aniso_U_23
_atom_site_aniso_U_13
_atom_site_aniso_U_12
Dy1 0.01116(6) 0.01217(7) 0.01447(6) -0.00127(6) 0.00212(4) 0.00170(5)
Cl1 0.0305(4) 0.0156(4) 0.0229(4) 0.0033(3) 0.0039(3) -0.0029(3)
S2 0.0234(4) 0.0175(4) 0.0334(4) -0.0041(3) 0.0110(3) -0.0025(3)
S1 0.0226(4) 0.0706(7) 0.0575(6) -0.0457(5) 0.0154(4) -0.0069(4)
O1 0.0143(9) 0.0131(10) 0.0206(10) -0.0024(8) 0.0025(7) 0.0028(8)
O3 0.0156(9) 0.0276(12) 0.0185(10) 0.0011(9) 0.0019(8) -0.0013(8)
O2 0.0165(9) 0.0137(10) 0.0216(10) -0.0047(8) 0.0032(7) 0.0033(8)
O4 0.0248(10) 0.0140(10) 0.0179(10) -0.0019(8) 0.0073(8) 0.0014(8)
N1 0.0173(11) 0.0138(13) 0.0252(13) -0.0062(10) 0.0005(10) 0.0041(9)
N2 0.0156(11) 0.0108(12) 0.0259(13) -0.0047(10) 0.0000(9) 0.0054(9)
N6 0.0172(11) 0.0126(12) 0.0251(13) -0.0058(10) 0.0026(9) 0.0032(10)
N3 0.0155(11) 0.0153(13) 0.0161(11) -0.0030(9) 0.0029(9) 0.0006(9)
N5 0.0149(11) 0.0143(13) 0.0180(12) 0.0004(10) 0.0041(9) 0.0044(9)
N7 0.0182(11) 0.0158(13) 0.0240(13) -0.0047(10) 0.0015(9) 0.0046(10)
N4 0.0145(11) 0.0163(13) 0.0152(11) 0.0015(9) 0.0029(9) -0.0002(9)
N9 0.0277(13) 0.0205(14) 0.0209(13) 0.0019(11) 0.0047(10) -0.0007(11)
N8 0.0215(12) 0.0250(14) 0.0199(12) -0.0007(11) 0.0066(10) 0.0013(11)
C17 0.0164(13) 0.0170(15) 0.0143(13) 0.0043(12) 0.0033(10) 0.0041(11)
C7 0.0174(13) 0.0160(15) 0.0110(13) 0.0014(11) 0.0017(10) 0.0012(11)
C5 0.0196(13) 0.0152(15) 0.0166(13) 0.0010(12) 0.0008(11) -0.0008(11)
C15 0.0205(14) 0.0151(15) 0.0132(13) 0.0006(11) 0.0032(11) 0.0021(11)
C8 0.0139(13) 0.0196(16) 0.0174(14) -0.0013(12) 0.0021(11) 0.0045(11)
C12 0.0128(13) 0.0279(17) 0.0239(15) 0.0012(13) 0.0013(11) -0.0034(12)
C27 0.0300(16) 0.0202(16) 0.0173(14) -0.0041(12) 0.0043(12) -0.0011(12)
C10 0.0131(12) 0.0182(15) 0.0154(13) 0.0018(11) 0.0047(10) 0.0006(11)
C14 0.0152(13) 0.0164(16) 0.0144(13) 0.0008(11) 0.0034(10) -0.0028(11)
C13 0.0198(14) 0.0179(15) 0.0208(15) -0.0017(12) 0.0028(11) -0.0039(11)
C4 0.0268(15) 0.0164(16) 0.0279(16) -0.0009(13) 0.0000(12) 0.0021(12)
C25 0.0193(14) 0.0190(16) 0.0154(14) -0.0007(12) 0.0010(11) 0.0050(12)
C16 0.0259(15) 0.0196(17) 0.0279(16) -0.0020(13) 0.0008(12) 0.0006(12)
C26 0.0166(14) 0.0306(19) 0.0324(17) -0.0009(14) -0.0009(12) -0.0026(12)
C9 0.0156(14) 0.0238(17) 0.0449(19) -0.0093(15) -0.0017(13) 0.0052(12)
C6 0.0242(15) 0.0203(17) 0.0296(16) -0.0035(13) 0.0048(12) -0.0030(12)
C11 0.0142(13) 0.0188(16) 0.0234(15) 0.0011(12) 0.0041(11) 0.0028(11)
C18 0.0189(14) 0.0224(16) 0.0165(14) 0.0034(12) 0.0032(11) 0.0087(12)
C1 0.0199(15) 0.029(2) 0.0407(19) 0.0000(15) 0.0044(13) -0.0012(13)
C24 0.0184(14) 0.0270(18) 0.0206(15) -0.0048(13) 0.0006(12) -0.0067(12)
C23 0.0233(15) 0.0313(19) 0.0341(18) -0.0103(15) 0.0058(13) 0.0067(13)
C3 0.0366(18) 0.0182(17) 0.0362(18) -0.0058(14) -0.0045(14) -0.0069(14)
C22 0.0263(16) 0.040(2) 0.041(2) -0.0108(16) -0.0015(14) 0.0024(15)
C20 0.0238(16) 0.047(2) 0.0376(19) -0.0058(17) 0.0061(14) 0.0175(15)
C21 0.0190(15) 0.051(2) 0.0311(18) 0.0008(16) 0.0005(13) 0.0065(15)
C19 0.0243(15) 0.0309(19) 0.0319(17) -0.0082(14) 0.0016(13) 0.0093(13)
C2 0.0241(16) 0.0284(19) 0.0374(19) 0.0033(15) -0.0071(13) -0.0077(14)

loop_
_atom_type_symbol
_atom_type_description
_atom_type_scat_dispersion_real
_atom_type_scat_dispersion_imag
_atom_type_scat_source
C C 0.0033 0.0016 'International Tables Vol C Tables 4.2.6.8 and 6.1.1.4'
H H 0.0000 0.0000 'International Tables Vol C Tables 4.2.6.8 and 6.1.1.4'
Cl Cl 0.1484 0.1585 'International Tables Vol C Tables 4.2.6.8 and 6.1.1.4'
Dy Dy -0.1892 4.4098 'International Tables Vol C Tables 4.2.6.8 and 6.1.1.4'
N N 0.0061 0.0033 'International Tables Vol C Tables 4.2.6.8 and 6.1.1.4'
O O 0.0106 0.0060 'International Tables Vol C Tables 4.2.6.8 and 6.1.1.4'
S S 0.1246 0.1234 'International Tables Vol C Tables 4.2.6.8 and 6.1.1.4'

loop_
_geom_angle_atom_site_label_1
_geom_angle_atom_site_label_2
_geom_angle_atom_site_label_3
_geom_angle
_geom_angle_site_symmetry_1
_geom_angle_site_symmetry_3
_geom_angle_publ_flag
O4 Dy1 O2 74.92(6) . . ?
O4 Dy1 N8 138.22(7) . . ?
O2 Dy1 N8 141.15(7) . . ?
O4 Dy1 O1 70.62(6) . . ?
O2 Dy1 O1 98.96(6) . . ?
N8 Dy1 O1 80.97(7) . . ?
O4 Dy1 O3 123.72(6) . . ?
O2 Dy1 O3 70.68(6) . . ?
N8 Dy1 O3 72.41(7) . . ?
O1 Dy1 O3 72.41(6) . . ?
O4 Dy1 N9 144.97(7) . . ?
O2 Dy1 N9 88.81(7) . . ?
N8 Dy1 N9 71.37(8) . . ?
O1 Dy1 N9 143.67(7) . . ?
O3 Dy1 N9 77.01(7) . . ?
O4 Dy1 N3 74.30(6) . . ?
O2 Dy1 N3 148.23(6) . . ?
N8 Dy1 N3 65.62(7) . . ?
O1 Dy1 N3 63.23(6) . . ?
O3 Dy1 N3 121.98(7) . . ?
N9 Dy1 N3 121.47(7) . . ?
O4 Dy1 N4 83.06(6) . . ?
O2 Dy1 N4 122.00(6) . . ?
N8 Dy1 N4 87.79(7) . . ?
O1 Dy1 N4 123.09(6) . . ?
O3 Dy1 N4 153.21(6) . . ?
N9 Dy1 N4 79.68(7) . . ?
N3 Dy1 N4 61.36(7) . . ?
O4 Dy1 N5 79.03(6) . . ?
O2 Dy1 N5 62.74(6) . . ?
N8 Dy1 N5 130.11(7) . . ?
O1 Dy1 N5 148.06(6) . . ?
O3 Dy1 N5 119.44(7) . . ?
N9 Dy1 N5 65.95(7) . . ?
N3 Dy1 N5 118.06(7) . . ?
N4 Dy1 N5 60.67(6) . . ?
C7 O1 Dy1 121.82(16) . . ?
C26 O3 Dy1 127.23(16) . . ?
C26 O3 H3 107.2(12) . . ?
Dy1 O3 H3 120.9(12) . . ?
C17 O2 Dy1 123.80(16) . . ?
C27 O4 Dy1 132.08(16) . . ?
C27 O4 H4 109.2(12) . . ?
Dy1 O4 H4 118.7(11) . . ?
C7 N1 C5 129.1(2) . . ?
C7 N1 H1 115.4 . . ?
C5 N1 H1 115.4 . . ?
N3 N2 C7 115.0(2) . . ?
N3 N2 H2 122.5 . . ?
C7 N2 H2 122.5 . . ?
N5 N6 C17 115.3(2) . . ?
N5 N6 H6 122.4 . . ?
C17 N6 H6 122.4 . . ?
C8 N3 N2 118.9(2) . . ?
C8 N3 Dy1 124.07(18) . . ?
N2 N3 Dy1 115.30(14) . . ?
C15 N5 N6 118.5(2) . . ?
C15 N5 Dy1 124.06(17) . . ?
N6 N5 Dy1 114.45(15) . . ?
C17 N7 C18 128.8(2) . . ?
C17 N7 H7 115.6 . . ?
C18 N7 H7 115.6 . . ?
C10 N4 C14 118.0(2) . . ?
C10 N4 Dy1 120.46(17) . . ?
C14 N4 Dy1 121.52(16) . . ?
C25 N9 Dy1 160.1(2) . . ?
C24 N8 Dy1 156.7(2) . . ?
O2 C17 N7 127.0(2) . . ?
O2 C17 N6 120.5(2) . . ?
N7 C17 N6 112.5(2) . . ?
O1 C7 N1 125.8(2) . . ?
O1 C7 N2 121.3(2) . . ?
N1 C7 N2 112.9(2) . . ?
C6 C5 C4 120.4(2) . . ?
C6 C5 N1 122.8(2) . . ?
C4 C5 N1 116.7(2) . . ?
N5 C15 C14 113.7(2) . . ?
N5 C15 C16 123.6(2) . . ?
C14 C15 C16 122.6(2) . . ?
N3 C8 C10 114.7(2) . . ?
N3 C8 C9 125.0(3) . . ?
C10 C8 C9 120.3(2) . . ?
C11 C12 C13 119.6(2) . . ?
C11 C12 H12 120.2 . . ?
C13 C12 H12 120.2 . . ?
O4 C27 H27A 109.5 . . ?
O4 C27 H27B 109.5 . . ?
H27A C27 H27B 109.5 . . ?
O4 C27 H27C 109.5 . . ?
H27A C27 H27C 109.5 . . ?
H27B C27 H27C 109.5 . . ?
N4 C10 C11 122.4(2) . . ?
N4 C10 C8 116.6(2) . . ?
C11 C10 C8 120.9(2) . . ?
N4 C14 C13 122.3(2) . . ?
N4 C14 C15 116.3(2) . . ?
C13 C14 C15 121.3(2) . . ?
C12 C13 C14 118.8(3) . . ?
C12 C13 H13 120.6 . . ?
C14 C13 H13 120.6 . . ?
C5 C4 C3 119.6(3) . . ?
C5 C4 H4A 120.2 . . ?
C3 C4 H4A 120.2 . . ?
N9 C25 S2 177.5(3) . . ?
C15 C16 H16A 109.5 . . ?
C15 C16 H16B 109.5 . . ?
H16A C16 H16B 109.5 . . ?
C15 C16 H16C 109.5 . . ?
H16A C16 H16C 109.5 . . ?
H16B C16 H16C 109.5 . . ?
O3 C26 H26A 109.5 . . ?
O3 C26 H26B 109.5 . . ?
H26A C26 H26B 109.5 . . ?
O3 C26 H26C 109.5 . . ?
H26A C26 H26C 109.5 . . ?
H26B C26 H26C 109.5 . . ?
C8 C9 H9A 109.5 . . ?
C8 C9 H9B 109.5 . . ?
H9A C9 H9B 109.5 . . ?
C8 C9 H9C 109.5 . . ?
H9A C9 H9C 109.5 . . ?
H9B C9 H9C 109.5 . . ?
C5 C6 C1 118.8(3) . . ?
C5 C6 H6A 120.6 . . ?
C1 C6 H6A 120.6 . . ?
C12 C11 C10 118.8(2) . . ?
C12 C11 H11 120.6 . . ?
C10 C11 H11 120.6 . . ?
C23 C18 C19 119.9(3) . . ?
C23 C18 N7 124.1(2) . . ?
C19 C18 N7 116.0(3) . . ?
C2 C1 C6 121.1(3) . . ?
C2 C1 H1A 119.4 . . ?
C6 C1 H1A 119.4 . . ?
N8 C24 S1 177.2(3) . . ?
C18 C23 C22 119.3(3) . . ?
C18 C23 H23 120.4 . . ?
C22 C23 H23 120.4 . . ?
C2 C3 C4 120.4(3) . . ?
C2 C3 H3A 119.8 . . ?
C4 C3 H3A 119.8 . . ?
C21 C22 C23 121.1(3) . . ?
C21 C22 H22 119.5 . . ?
C23 C22 H22 119.5 . . ?
C21 C20 C19 120.8(3) . . ?
C21 C20 H20 119.6 . . ?
C19 C20 H20 119.6 . . ?
C20 C21 C22 119.1(3) . . ?
C20 C21 H21 120.5 . . ?
C22 C21 H21 120.5 . . ?
C20 C19 C18 119.9(3) . . ?
C20 C19 H19 120.1 . . ?
C18 C19 H19 120.1 . . ?
C1 C2 C3 119.5(3) . . ?
C1 C2 H2A 120.2 . . ?
C3 C2 H2A 120.2 . . ?

loop_
_geom_bond_atom_site_label_1
_geom_bond_atom_site_label_2
_geom_bond_distance
_geom_bond_site_symmetry_2
_geom_bond_publ_flag
Dy1 O4 2.3936(18) . ?
Dy1 O2 2.4014(17) . ?
Dy1 N8 2.407(2) . ?
Dy1 O1 2.4132(18) . ?
Dy1 O3 2.4136(18) . ?
Dy1 N9 2.446(2) . ?
Dy1 N3 2.552(2) . ?
Dy1 N4 2.570(2) . ?
Dy1 N5 2.578(2) . ?
S2 C25 1.643(3) . ?
S1 C24 1.628(3) . ?
O1 C7 1.234(3) . ?
O3 C26 1.433(3) . ?
O3 H3 0.870(9) . ?
O2 C17 1.235(3) . ?
O4 C27 1.437(3) . ?
O4 H4 0.863(9) . ?
N1 C7 1.349(3) . ?
N1 C5 1.416(3) . ?
N1 H1 0.8800 . ?
N2 N3 1.368(3) . ?
N2 C7 1.378(3) . ?
N2 H2 0.8800 . ?
N6 N5 1.366(3) . ?
N6 C17 1.378(3) . ?
N6 H6 0.8800 . ?
N3 C8 1.286(3) . ?
N5 C15 1.287(3) . ?
N7 C17 1.341(3) . ?
N7 C18 1.417(3) . ?
N7 H7 0.8800 . ?
N4 C10 1.347(3) . ?
N4 C14 1.349(3) . ?
N9 C25 1.163(3) . ?
N8 C24 1.158(3) . ?
C5 C6 1.383(4) . ?
C5 C4 1.385(4) . ?
C15 C14 1.479(4) . ?
C15 C16 1.498(4) . ?
C8 C10 1.471(4) . ?
C8 C9 1.494(4) . ?
C12 C11 1.374(4) . ?
C12 C13 1.380(4) . ?
C12 H12 0.9500 . ?
C27 H27A 0.9800 . ?
C27 H27B 0.9800 . ?
C27 H27C 0.9800 . ?
C10 C11 1.390(4) . ?
C14 C13 1.390(4) . ?
C13 H13 0.9500 . ?
C4 C3 1.386(4) . ?
C4 H4A 0.9500 . ?
C16 H16A 0.9800 . ?
C16 H16B 0.9800 . ?
C16 H16C 0.9800 . ?
C26 H26A 0.9800 . ?
C26 H26B 0.9800 . ?
C26 H26C 0.9800 . ?
C9 H9A 0.9800 . ?
C9 H9B 0.9800 . ?
C9 H9C 0.9800 . ?
C6 C1 1.390(4) . ?
C6 H6A 0.9500 . ?
C11 H11 0.9500 . ?
C18 C23 1.375(4) . ?
C18 C19 1.382(4) . ?
C1 C2 1.374(4) . ?
C1 H1A 0.9500 . ?
C23 C22 1.387(4) . ?
C23 H23 0.9500 . ?
C3 C2 1.375(4) . ?
C3 H3A 0.9500 . ?
C22 C21 1.374(4) . ?
C22 H22 0.9500 . ?
C20 C21 1.368(5) . ?
C20 C19 1.381(4) . ?
C20 H20 0.9500 . ?
C21 H21 0.9500 . ?
C19 H19 0.9500 . ?
C2 H2A 0.9500 . ?
